data_4331873
loop_
_publ_author_name
'Singh, Sanjay'
'Jancik, Vojtech'
'Roesky, Herbert W.'
'Herbst-Irmer, Regine'

_publ_section_title
;
 Synthesis, Characterization, and X-ray Crystal Structure of a Gallium
 Monohydroxide and a Hetero-bimetallic Gallium Zirconium Oxide
;
_journal_issue 3
_journal_name_full 'Inorganic Chemistry'
_journal_page_first 949
_journal_page_last 951
_journal_paper_doi 10.1021/ic051769l
_journal_volume 45
_journal_year 2006
_chemical_formula_sum 'C41 H57 Ga N2 O Zr'
_chemical_formula_weight 754.83
_chemical_name_systematic
; 
 ? 
;
_space_group_IT_number 14
_symmetry_cell_setting monoclinic
_symmetry_space_group_name_Hall '-P 2yn'
_symmetry_space_group_name_H-M 'P 1 21/n 1'
_atom_sites_solution_hydrogens geom
_atom_sites_solution_primary direct
_atom_sites_solution_secondary difmap
_audit_creation_method SHELXL-97
_cell_angle_alpha 90.00
_cell_angle_beta 90.20(2)
_cell_angle_gamma 90.00
_cell_formula_units_Z 4
_cell_length_a 10.056(2)
_cell_length_b 18.586(3)
_cell_length_c 20.013(3)
_cell_measurement_reflns_used 4946
_cell_measurement_temperature 100(2)
_cell_measurement_theta_max 57.90
_cell_measurement_theta_min 3.24
_cell_volume 3740.4(11)
_computing_cell_refinement 'Bruker AXS SAINT (v 7.01A, Bruker 2003)'
_computing_data_collection 'Proteum (v 1.40, Bruker 2002)'
_computing_data_reduction 'Bruker AXS SAINT (v 7.01A, Bruker 2003)'
_computing_molecular_graphics 'Bruker AXS SHELXTL (v 6.12)'
_computing_publication_material 'SHELXL-97 (Sheldrick, 1997)'
_computing_structure_refinement 'SHELXL-97 (Sheldrick, 1997)'
_computing_structure_solution 'SHELXS-97 (Sheldrick, 1990)'
_diffrn_ambient_temperature 100(2)
_diffrn_detector_area_resol_mean 5.602
_diffrn_measured_fraction_theta_full 0.955
_diffrn_measured_fraction_theta_max 0.955
_diffrn_measurement_device_type 'Bruker three circle diffractometer'
_diffrn_measurement_method 'phi and omega scan'
_diffrn_radiation_monochromator 'mirror system'
_diffrn_radiation_source 'rotating anode'
_diffrn_radiation_type CuK\a
_diffrn_radiation_wavelength 1.54178
_diffrn_reflns_av_R_equivalents 0.0195
_diffrn_reflns_av_sigmaI/netI 0.0190
_diffrn_reflns_limit_h_max 9
_diffrn_reflns_limit_h_min -10
_diffrn_reflns_limit_k_max 18
_diffrn_reflns_limit_k_min -20
_diffrn_reflns_limit_l_max 21
_diffrn_reflns_limit_l_min -21
_diffrn_reflns_number 17776
_diffrn_reflns_theta_full 57.90
_diffrn_reflns_theta_max 57.90
_diffrn_reflns_theta_min 3.24
_diffrn_standards_decay_% 0
_diffrn_standards_interval_count 0
_diffrn_standards_interval_time 0
_diffrn_standards_number 0
_exptl_absorpt_coefficient_mu 3.407
_exptl_absorpt_correction_T_max 0.7269
_exptl_absorpt_correction_T_min 0.5490
_exptl_absorpt_correction_type multi-scan
_exptl_crystal_colour colourless
_exptl_crystal_density_diffrn 1.340
_exptl_crystal_density_method 'not measured'
_exptl_crystal_description block
_exptl_crystal_F_000 1584
_exptl_crystal_size_max 0.20
_exptl_crystal_size_mid 0.15
_exptl_crystal_size_min 0.10
_refine_diff_density_max 0.227
_refine_diff_density_min -0.350
_refine_diff_density_rms 0.045
_refine_ls_extinction_method none
_refine_ls_goodness_of_fit_ref 1.060
_refine_ls_hydrogen_treatment mixed
_refine_ls_matrix_type full
_refine_ls_number_parameters 431
_refine_ls_number_reflns 4956
_refine_ls_number_restraints 0
_refine_ls_restrained_S_all 1.060
_refine_ls_R_factor_all 0.0222
_refine_ls_R_factor_gt 0.0199
_refine_ls_shift/su_max 0.003
_refine_ls_shift/su_mean 0.000
_refine_ls_structure_factor_coef Fsqd
_refine_ls_weighting_details 'calc w=1/[\s^2^(Fo^2^)+(0.0226P)^2^+2.0810P] where P=(Fo^2^+2Fc^2^)/3'
_refine_ls_weighting_scheme calc
_refine_ls_wR_factor_gt 0.0464
_refine_ls_wR_factor_ref 0.0477
_reflns_number_gt 4712
_reflns_number_total 4956
_reflns_threshold_expression >2sigma(I)
_cod_data_source_file ic051769lsup1.cif
_cod_data_source_block Compound3
_cod_original_sg_symbol_H-M P2(1)/n
_cod_database_code 4331873

loop_
_symmetry_equiv_pos_as_xyz
'x, y, z'
'-x+1/2, y+1/2, -z+1/2'
'-x, -y, -z'
'x-1/2, -y-1/2, z-1/2'

loop_
_atom_site_label
_atom_site_type_symbol
_atom_site_fract_x
_atom_site_fract_y
_atom_site_fract_z
_atom_site_U_iso_or_equiv
_atom_site_adp_type
_atom_site_occupancy
_atom_site_symmetry_multiplicity
_atom_site_calc_flag
_atom_site_refinement_flags
Zr1 Zr 0.46669(2) 0.835040(8) 0.247061(13) 0.01350(7) Uani 1 1 d .
Ga1 Ga 0.40363(2) 0.645273(12) 0.250661(19) 0.01096(7) Uani 1 1 d .
N1 N 0.4745(3) 0.58634(12) 0.32479(10) 0.0122(5) Uani 1 1 d .
O1 O 0.48642(13) 0.73204(7) 0.25108(10) 0.0153(3) Uani 1 1 d .
C1 C 0.5214(4) 0.46763(15) 0.37476(13) 0.0160(7) Uani 1 1 d .
H1A H 0.5707 0.4943 0.4090 0.024 Uiso 1 1 calc R
H1B H 0.5740 0.4261 0.3603 0.024 Uiso 1 1 calc R
H1C H 0.4368 0.4509 0.3933 0.024 Uiso 1 1 calc R
N2 N 0.4752(3) 0.58514(12) 0.17835(10) 0.0122(5) Uani 1 1 d .
C2 C 0.4947(3) 0.51617(15) 0.31567(13) 0.0128(7) Uani 1 1 d .
C3 C 0.4934(2) 0.48312(11) 0.25264(15) 0.0132(4) Uani 1 1 d .
H3A H 0.506(2) 0.4351(13) 0.2539(16) 0.016 Uiso 1 1 d .
C4 C 0.4971(3) 0.51518(15) 0.18945(13) 0.0127(7) Uani 1 1 d .
C5 C 0.5287(4) 0.46584(15) 0.13184(13) 0.0182(7) Uani 1 1 d .
H5A H 0.5681 0.4938 0.0954 0.027 Uiso 1 1 calc R
H5B H 0.4468 0.4427 0.1161 0.027 Uiso 1 1 calc R
H5C H 0.5919 0.4289 0.1466 0.027 Uiso 1 1 calc R
C6 C 0.4944(3) 0.61498(14) 0.11204(13) 0.0119(7) Uani 1 1 d .
C7 C 0.3920(3) 0.61080(15) 0.06351(13) 0.0151(7) Uani 1 1 d .
C8 C 0.4155(3) 0.64317(15) 0.00131(14) 0.0167(7) Uani 1 1 d .
H8A H 0.3475 0.6426 -0.0317 0.020 Uiso 1 1 calc R
C9 C 0.5346(4) 0.67562(15) -0.01272(13) 0.0188(7) Uani 1 1 d .
H9A H 0.5490 0.6960 -0.0556 0.023 Uiso 1 1 calc R
C10 C 0.6344(4) 0.67891(16) 0.03547(14) 0.0190(7) Uani 1 1 d .
H10A H 0.7164 0.7015 0.0249 0.023 Uiso 1 1 calc R
C11 C 0.6164(3) 0.64959(15) 0.09912(14) 0.0145(7) Uani 1 1 d .
C12 C 0.7259(3) 0.65483(16) 0.15227(14) 0.0177(7) Uani 1 1 d .
H12A H 0.6817 0.6655 0.1959 0.021 Uiso 1 1 calc R
C13 C 0.8022(3) 0.58370(17) 0.16061(16) 0.0252(8) Uani 1 1 d .
H13A H 0.7424 0.5470 0.1788 0.038 Uiso 1 1 calc R
H13B H 0.8771 0.5909 0.1913 0.038 Uiso 1 1 calc R
H13C H 0.8355 0.5679 0.1171 0.038 Uiso 1 1 calc R
C14 C 0.8261(4) 0.71560(17) 0.13902(16) 0.0235(7) Uani 1 1 d .
H14A H 0.7781 0.7608 0.1317 0.035 Uiso 1 1 calc R
H14B H 0.8785 0.7040 0.0993 0.035 Uiso 1 1 calc R
H14C H 0.8855 0.7207 0.1776 0.035 Uiso 1 1 calc R
C15 C 0.2605(3) 0.57277(15) 0.07404(14) 0.0152(6) Uani 1 1 d .
H15A H 0.2604 0.5525 0.1203 0.018 Uiso 1 1 calc R
C16 C 0.1428(4) 0.62499(18) 0.06794(15) 0.0258(8) Uani 1 1 d .
H16A H 0.1546 0.6647 0.0997 0.039 Uiso 1 1 calc R
H16B H 0.0600 0.5994 0.0779 0.039 Uiso 1 1 calc R
H16C H 0.1389 0.6442 0.0224 0.039 Uiso 1 1 calc R
C17 C 0.2403(4) 0.51003(17) 0.02471(14) 0.0234(7) Uani 1 1 d .
H17A H 0.3179 0.4781 0.0263 0.035 Uiso 1 1 calc R
H17B H 0.2297 0.5291 -0.0206 0.035 Uiso 1 1 calc R
H17C H 0.1605 0.4829 0.0371 0.035 Uiso 1 1 calc R
C18 C 0.5013(3) 0.61866(15) 0.38950(13) 0.0145(7) Uani 1 1 d .
C19 C 0.4016(3) 0.62051(15) 0.43853(13) 0.0122(6) Uani 1 1 d .
C20 C 0.4322(3) 0.65305(15) 0.49959(14) 0.0178(7) Uani 1 1 d .
H20A H 0.3656 0.6557 0.5331 0.021 Uiso 1 1 calc R
C21 C 0.5558(4) 0.68127(16) 0.51260(14) 0.0203(7) Uani 1 1 d .
H21A H 0.5744 0.7023 0.5549 0.024 Uiso 1 1 calc R
C22 C 0.6527(4) 0.67896(17) 0.46422(14) 0.0189(7) Uani 1 1 d .
H22A H 0.7382 0.6983 0.4736 0.023 Uiso 1 1 calc R
C23 C 0.6275(3) 0.64874(16) 0.40176(14) 0.0157(7) Uani 1 1 d .
C24 C 0.7350(3) 0.64634(17) 0.34855(15) 0.0197(7) Uani 1 1 d .
H24A H 0.6900 0.6451 0.3039 0.024 Uiso 1 1 calc R
C25 C 0.8245(4) 0.71255(17) 0.35047(17) 0.0286(8) Uani 1 1 d .
H25A H 0.7695 0.7561 0.3506 0.043 Uiso 1 1 calc R
H25B H 0.8820 0.7128 0.3110 0.043 Uiso 1 1 calc R
H25C H 0.8795 0.7113 0.3910 0.043 Uiso 1 1 calc R
C26 C 0.8187(4) 0.57766(17) 0.35524(17) 0.0288(8) Uani 1 1 d .
H26A H 0.8926 0.5793 0.3234 0.043 Uiso 1 1 calc R
H26B H 0.7630 0.5356 0.3457 0.043 Uiso 1 1 calc R
H26C H 0.8541 0.5742 0.4008 0.043 Uiso 1 1 calc R
C27 C 0.2634(3) 0.58902(15) 0.42769(14) 0.0176(7) Uani 1 1 d .
H27A H 0.2596 0.5680 0.3817 0.021 Uiso 1 1 calc R
C28 C 0.2327(4) 0.52883(16) 0.47828(14) 0.0233(7) Uani 1 1 d .
H28A H 0.3024 0.4920 0.4762 0.035 Uiso 1 1 calc R
H28B H 0.1466 0.5070 0.4674 0.035 Uiso 1 1 calc R
H28C H 0.2297 0.5491 0.5234 0.035 Uiso 1 1 calc R
C29 C 0.1573(4) 0.64760(18) 0.43254(16) 0.0263(8) Uani 1 1 d .
H29A H 0.1780 0.6864 0.4010 0.039 Uiso 1 1 calc R
H29B H 0.1558 0.6669 0.4781 0.039 Uiso 1 1 calc R
H29C H 0.0701 0.6271 0.4216 0.039 Uiso 1 1 calc R
C30 C 0.2077(2) 0.64730(12) 0.24928(18) 0.0197(5) Uani 1 1 d .
H30A H 0.1772 0.6853 0.2189 0.029 Uiso 1 1 calc R
H30B H 0.1746 0.6569 0.2944 0.029 Uiso 1 1 calc R
H30C H 0.1739 0.6007 0.2338 0.029 Uiso 1 1 calc R
C31 C 0.5218(4) 0.8843(2) 0.36383(16) 0.0479(10) Uani 1 1 d .
H31A H 0.6129 0.8900 0.3755 0.058 Uiso 1 1 calc R
C32 C 0.4430(4) 0.93529(17) 0.33347(15) 0.0325(8) Uani 1 1 d .
H32A H 0.4708 0.9822 0.3209 0.039 Uiso 1 1 calc R
C33 C 0.3187(4) 0.90773(19) 0.32429(16) 0.0299(9) Uani 1 1 d .
H33A H 0.2451 0.9322 0.3049 0.036 Uiso 1 1 calc R
C34 C 0.3184(4) 0.83678(19) 0.34857(17) 0.0411(11) Uani 1 1 d .
H34A H 0.2458 0.8041 0.3477 0.049 Uiso 1 1 calc R
C35 C 0.4461(6) 0.8234(2) 0.37437(15) 0.0502(14) Uani 1 1 d .
H35A H 0.4751 0.7803 0.3953 0.060 Uiso 1 1 calc R
C36 C 0.4607(4) 0.91100(18) 0.13912(15) 0.0346(9) Uani 1 1 d .
H36A H 0.5273 0.9467 0.1332 0.041 Uiso 1 1 calc R
C37 C 0.3386(4) 0.92038(18) 0.16984(15) 0.0323(9) Uani 1 1 d .
H37A H 0.3062 0.9640 0.1884 0.039 Uiso 1 1 calc R
C38 C 0.2715(4) 0.85461(19) 0.16875(15) 0.0321(8) Uani 1 1 d .
H38A H 0.1864 0.8455 0.1874 0.039 Uiso 1 1 calc R
C39 C 0.3502(4) 0.80528(17) 0.13599(14) 0.0325(8) Uani 1 1 d .
H39A H 0.3273 0.7566 0.1271 0.039 Uiso 1 1 calc R
C40 C 0.4675(4) 0.83818(19) 0.11826(14) 0.0325(9) Uani 1 1 d .
H40A H 0.5401 0.8160 0.0960 0.039 Uiso 1 1 calc R
C41 C 0.6839(3) 0.87256(13) 0.23754(16) 0.0267(7) Uani 1 1 d .
H41A H 0.7384 0.8486 0.2716 0.040 Uiso 1 1 calc R
H41B H 0.6884 0.9248 0.2439 0.040 Uiso 1 1 calc R
H41C H 0.7173 0.8603 0.1930 0.040 Uiso 1 1 calc R

loop_
_atom_site_aniso_label
_atom_site_aniso_U_11
_atom_site_aniso_U_22
_atom_site_aniso_U_33
_atom_site_aniso_U_23
_atom_site_aniso_U_13
_atom_site_aniso_U_12
Zr1 0.01539(11) 0.00924(10) 0.01586(10) 0.00030(11) 0.00042(15) 0.00099(7)
Ga1 0.01194(15) 0.01004(13) 0.01092(13) 0.00020(16) 0.0009(2) 0.00082(9)
N1 0.0117(14) 0.0122(12) 0.0128(11) 0.0002(9) 0.0037(11) 0.0002(11)
O1 0.0162(8) 0.0123(7) 0.0174(7) 0.0008(9) 0.0012(11) -0.0003(6)
C1 0.0198(18) 0.0118(14) 0.0164(13) 0.0016(11) -0.0011(13) 0.0008(13)
N2 0.0123(14) 0.0124(12) 0.0120(11) 0.0025(9) 0.0051(11) -0.0009(11)
C2 0.0088(18) 0.0134(15) 0.0162(13) 0.0003(11) 0.0024(12) -0.0022(12)
C3 0.0144(12) 0.0091(11) 0.0161(11) -0.0005(14) -0.0012(15) 0.0016(8)
C4 0.0077(17) 0.0142(15) 0.0162(13) -0.0027(11) 0.0026(12) -0.0003(12)
C5 0.0219(18) 0.0158(15) 0.0169(14) 0.0000(11) 0.0028(14) 0.0033(14)
C6 0.016(2) 0.0057(14) 0.0134(13) -0.0017(11) 0.0054(13) 0.0021(12)
C7 0.0241(19) 0.0090(14) 0.0123(13) -0.0008(11) 0.0024(13) 0.0032(13)
C8 0.0199(18) 0.0137(14) 0.0167(14) -0.0005(12) -0.0003(13) 0.0022(13)
C9 0.0277(19) 0.0152(15) 0.0136(13) 0.0022(11) 0.0037(15) 0.0034(15)
C10 0.0210(19) 0.0144(15) 0.0218(15) 0.0011(12) 0.0099(14) -0.0007(13)
C11 0.018(2) 0.0096(15) 0.0154(15) -0.0019(11) 0.0028(13) 0.0050(13)
C12 0.0165(18) 0.0192(15) 0.0174(15) 0.0012(12) 0.0051(13) 0.0022(13)
C13 0.0158(19) 0.0246(17) 0.0351(17) 0.0071(13) 0.0000(14) -0.0010(13)
C14 0.0163(19) 0.0235(17) 0.0307(16) 0.0019(13) 0.0003(14) -0.0026(14)
C15 0.0113(16) 0.0198(15) 0.0145(13) 0.0011(11) 0.0018(12) -0.0010(12)
C16 0.025(2) 0.0330(18) 0.0199(15) 0.0011(13) 0.0006(13) 0.0006(14)
C17 0.028(2) 0.0245(16) 0.0183(13) -0.0023(12) -0.0008(14) -0.0065(14)
C18 0.021(2) 0.0107(14) 0.0120(13) 0.0010(11) -0.0027(13) 0.0019(13)
C19 0.0130(17) 0.0092(13) 0.0143(14) 0.0015(11) -0.0014(12) 0.0002(12)
C20 0.024(2) 0.0182(15) 0.0114(14) 0.0010(11) 0.0006(14) 0.0043(13)
C21 0.028(2) 0.0159(15) 0.0166(13) -0.0008(12) -0.0079(14) -0.0026(14)
C22 0.0191(18) 0.0181(16) 0.0196(15) 0.0008(12) -0.0047(14) -0.0021(14)
C23 0.014(2) 0.0138(16) 0.0194(16) 0.0032(12) -0.0061(13) -0.0007(14)
C24 0.0136(18) 0.0284(17) 0.0170(15) 0.0001(12) -0.0028(13) -0.0033(14)
C25 0.021(2) 0.0248(18) 0.0401(19) 0.0088(14) -0.0002(15) 0.0008(15)
C26 0.020(2) 0.0242(17) 0.0419(19) -0.0088(14) 0.0060(15) -0.0031(14)
C27 0.0206(19) 0.0199(15) 0.0123(13) -0.0018(11) 0.0006(12) -0.0014(13)
C28 0.0241(19) 0.0262(17) 0.0196(14) -0.0008(12) 0.0003(13) -0.0075(14)
C29 0.0175(18) 0.0376(19) 0.0237(16) -0.0017(13) -0.0013(14) 0.0026(14)
C30 0.0173(13) 0.0267(12) 0.0150(11) 0.0016(15) -0.0002(18) 0.0032(9)
C31 0.036(2) 0.079(3) 0.0290(17) -0.0301(19) -0.0123(17) 0.014(2)
C32 0.046(2) 0.0217(16) 0.0303(16) -0.0138(13) 0.0108(16) -0.0050(16)
C33 0.025(2) 0.040(2) 0.0247(17) -0.0092(14) 0.0014(15) 0.0201(17)
C34 0.052(3) 0.038(2) 0.033(2) -0.0191(16) 0.032(2) -0.021(2)
C35 0.101(4) 0.036(2) 0.0143(15) 0.0049(15) 0.010(2) 0.044(3)
C36 0.044(2) 0.0324(19) 0.0275(16) 0.0186(14) -0.0037(18) -0.0095(17)
C37 0.055(3) 0.0232(18) 0.0184(15) 0.0018(13) -0.0075(17) 0.0224(18)
C38 0.027(2) 0.046(2) 0.0233(16) 0.0070(14) -0.0072(14) 0.0027(16)
C39 0.050(2) 0.0260(17) 0.0211(15) 0.0010(13) -0.0172(16) 0.0044(17)
C40 0.036(2) 0.045(2) 0.0164(15) 0.0036(14) 0.0026(16) 0.0198(18)
C41 0.0228(14) 0.0182(12) 0.039(2) 0.0024(13) 0.0009(14) -0.0023(10)

loop_
_atom_type_symbol
_atom_type_description
_atom_type_scat_dispersion_real
_atom_type_scat_dispersion_imag
_atom_type_scat_source
C C 0.0181 0.0091 'International Tables Vol C Tables 4.2.6.8 and 6.1.1.4'
H H 0.0000 0.0000 'International Tables Vol C Tables 4.2.6.8 and 6.1.1.4'
N N 0.0311 0.0180 'International Tables Vol C Tables 4.2.6.8 and 6.1.1.4'
O O 0.0492 0.0322 'International Tables Vol C Tables 4.2.6.8 and 6.1.1.4'
Ga Ga -1.2846 0.7763 'International Tables Vol C Tables 4.2.6.8 and 6.1.1.4'
Zr Zr -0.1862 2.2449 'International Tables Vol C Tables 4.2.6.8 and 6.1.1.4'

loop_
_geom_angle_atom_site_label_1
_geom_angle_atom_site_label_2
_geom_angle_atom_site_label_3
_geom_angle
O1 Zr1 C41 101.95(8)
O1 Zr1 C34 92.30(10)
C41 Zr1 C34 128.77(12)
O1 Zr1 C38 104.36(9)
C41 Zr1 C38 129.70(11)
C34 Zr1 C38 92.15(15)
O1 Zr1 C33 124.33(10)
C41 Zr1 C33 116.60(11)
C34 Zr1 C33 32.23(12)
C38 Zr1 C33 81.12(11)
O1 Zr1 C32 134.96(10)
C41 Zr1 C32 85.73(11)
C34 Zr1 C32 52.34(11)
C38 Zr1 C32 103.90(12)
C33 Zr1 C32 31.05(12)
O1 Zr1 C37 133.84(10)
C41 Zr1 C37 103.77(12)
C34 Zr1 C37 100.41(13)
C38 Zr1 C37 31.82(12)
C33 Zr1 C37 75.11(9)
C32 Zr1 C37 84.77(11)
O1 Zr1 C35 83.30(10)
C41 Zr1 C35 100.82(16)
C34 Zr1 C35 32.02(16)
C38 Zr1 C35 124.14(16)
C33 Zr1 C35 52.48(12)
C32 Zr1 C35 51.77(11)
C37 Zr1 C35 127.57(12)
O1 Zr1 C31 107.11(12)
C41 Zr1 C31 76.43(13)
C34 Zr1 C31 52.37(13)
C38 Zr1 C31 132.53(12)
C33 Zr1 C31 51.80(12)
C32 Zr1 C31 31.16(12)
C37 Zr1 C31 115.80(12)
C35 Zr1 C31 31.20(14)
O1 Zr1 C39 82.46(9)
C41 Zr1 C39 115.06(12)
C34 Zr1 C39 115.49(13)
C38 Zr1 C39 31.34(11)
C33 Zr1 C39 112.02(12)
C32 Zr1 C39 134.40(11)
C37 Zr1 C39 51.97(11)
C35 Zr1 C39 143.40(17)
C31 Zr1 C39 163.79(12)
O1 Zr1 C40 93.64(10)
C41 Zr1 C40 84.50(13)
C34 Zr1 C40 143.92(15)
C38 Zr1 C40 51.94(13)
C33 Zr1 C40 126.90(11)
C32 Zr1 C40 131.38(11)
C37 Zr1 C40 52.09(11)
C35 Zr1 C40 174.31(15)
C31 Zr1 C40 154.17(15)
C39 Zr1 C40 31.01(13)
O1 Zr1 C36 125.49(10)
C41 Zr1 C36 77.54(12)
C34 Zr1 C36 130.88(14)
C38 Zr1 C36 52.28(12)
C33 Zr1 C36 101.91(12)
C32 Zr1 C36 99.54(12)
C37 Zr1 C36 31.28(12)
C35 Zr1 C36 151.09(12)
C31 Zr1 C36 124.81(13)
C39 Zr1 C36 52.01(11)
C40 Zr1 C36 31.91(11)
O1 Ga1 N2 109.82(9)
O1 Ga1 C30 116.21(8)
N2 Ga1 C30 111.66(12)
O1 Ga1 N1 108.96(9)
N2 Ga1 N1 96.05(7)
C30 Ga1 N1 112.30(12)
C2 N1 C18 120.0(2)
C2 N1 Ga1 119.63(18)
C18 N1 Ga1 120.38(17)
Ga1 O1 Zr1 146.69(8)
C4 N2 C6 120.1(2)
C4 N2 Ga1 119.38(17)
C6 N2 Ga1 120.37(17)
N1 C2 C3 123.4(2)
N1 C2 C1 120.3(2)
C3 C2 C1 116.3(2)
C4 C3 C2 128.77(19)
N2 C4 C3 124.0(2)
N2 C4 C5 120.0(2)
C3 C4 C5 116.0(2)
C11 C6 C7 122.0(2)
C11 C6 N2 117.4(3)
C7 C6 N2 120.5(3)
C8 C7 C6 117.5(3)
C8 C7 C15 118.2(3)
C6 C7 C15 124.3(2)
C9 C8 C7 121.3(3)
C8 C9 C10 120.4(3)
C9 C10 C11 121.3(3)
C10 C11 C6 117.4(3)
C10 C11 C12 120.9(3)
C6 C11 C12 121.7(2)
C11 C12 C14 113.4(2)
C11 C12 C13 112.2(2)
C14 C12 C13 108.9(3)
C7 C15 C16 111.5(2)
C7 C15 C17 112.2(2)
C16 C15 C17 109.1(3)
C19 C18 C23 120.9(3)
C19 C18 N1 120.1(3)
C23 C18 N1 119.0(3)
C20 C19 C18 117.7(3)
C20 C19 C27 119.3(3)
C18 C19 C27 123.0(2)
C21 C20 C19 121.9(3)
C20 C21 C22 119.8(3)
C21 C22 C23 121.1(3)
C22 C23 C18 118.5(3)
C22 C23 C24 120.8(3)
C18 C23 C24 120.6(3)
C23 C24 C25 112.3(3)
C23 C24 C26 110.8(3)
C25 C24 C26 110.2(3)
C19 C27 C29 110.7(2)
C19 C27 C28 111.7(3)
C29 C27 C28 109.5(3)
C32 C31 C35 108.4(4)
C32 C31 Zr1 73.83(17)
C35 C31 Zr1 74.31(19)
C33 C32 C31 109.1(3)
C33 C32 Zr1 73.87(17)
C31 C32 Zr1 75.01(18)
C32 C33 C34 108.0(3)
C32 C33 Zr1 75.08(18)
C34 C33 Zr1 73.32(19)
C35 C34 C33 106.9(3)
C35 C34 Zr1 75.6(2)
C33 C34 Zr1 74.45(19)
C31 C35 C34 107.6(3)
C31 C35 Zr1 74.50(19)
C34 C35 Zr1 72.35(18)
C37 C36 C40 107.1(3)
C37 C36 Zr1 73.48(17)
C40 C36 Zr1 73.94(16)
C36 C37 C38 108.2(3)
C36 C37 Zr1 75.24(18)
C38 C37 Zr1 73.09(18)
C39 C38 C37 108.1(4)
C39 C38 Zr1 75.7(2)
C37 C38 Zr1 75.1(2)
C40 C39 C38 108.7(3)
C40 C39 Zr1 74.87(19)
C38 C39 Zr1 72.92(18)
C39 C40 C36 107.8(3)
C39 C40 Zr1 74.13(17)
C36 C40 Zr1 74.16(16)

loop_
_geom_bond_atom_site_label_1
_geom_bond_atom_site_label_2
_geom_bond_distance
Zr1 O1 1.9263(13)
Zr1 C41 2.301(3)
Zr1 C34 2.524(3)
Zr1 C38 2.534(3)
Zr1 C33 2.539(3)
Zr1 C32 2.554(3)
Zr1 C37 2.559(3)
Zr1 C35 2.566(3)
Zr1 C31 2.569(3)
Zr1 C39 2.569(3)
Zr1 C40 2.578(3)
Zr1 C36 2.581(3)
Ga1 O1 1.8148(13)
Ga1 N2 1.967(2)
Ga1 C30 1.971(2)
Ga1 N1 1.975(2)
N1 C2 1.332(4)
N1 C18 1.452(4)
C1 C2 1.511(4)
N2 C4 1.337(4)
N2 C6 1.452(3)
C2 C3 1.403(4)
C3 C4 1.399(4)
C4 C5 1.508(4)
C6 C11 1.410(5)
C6 C7 1.415(4)
C7 C8 1.403(4)
C7 C15 1.515(4)
C8 C9 1.371(5)
C9 C10 1.391(5)
C10 C11 1.398(4)
C11 C12 1.531(5)
C12 C14 1.537(5)
C12 C13 1.537(4)
C15 C16 1.535(5)
C15 C17 1.541(4)
C18 C19 1.406(4)
C18 C23 1.407(5)
C19 C20 1.397(4)
C19 C27 1.523(5)
C20 C21 1.373(5)
C21 C22 1.376(5)
C22 C23 1.393(4)
C23 C24 1.521(5)
C24 C25 1.525(5)
C24 C26 1.535(5)
C27 C29 1.527(5)
C27 C28 1.541(4)
C31 C32 1.376(5)
C31 C35 1.381(6)
C32 C33 1.363(5)
C33 C34 1.405(5)
C34 C35 1.404(7)
C36 C37 1.386(6)
C36 C40 1.418(5)
C37 C38 1.396(5)
C38 C39 1.379(5)
C39 C40 1.376(6)
